data_7047834
loop_
_publ_author_name
'Bera, Sudip Kumar'
'Panda, Sanjib'
'Dey Baksi, Sourajit'
'Lahiri, Goutam Kumar'

_publ_section_title
;
 Diverse modes of functionalisation of ruthenium coordinated
 \b-ketoiminate analogues.
;
_journal_issue 44
_journal_name_full 'Dalton transactions (Cambridge, England : 2003)'
_journal_page_first 15897
_journal_page_last 15906
_journal_paper_doi 10.1039/c8dt02940g
_journal_volume 47
_journal_year 2018
_chemical_formula_moiety 'C23 H24 Cl N O6 Ru'
_chemical_formula_sum 'C23 H24 Cl N O6 Ru'
_chemical_formula_weight 546.95
_chemical_name_systematic 5b
_space_group_crystal_system triclinic
_space_group_IT_number 2
_space_group_name_Hall '-P 1'
_space_group_name_H-M_alt 'P -1'
_symmetry_space_group_name_Hall '-P 1'
_symmetry_space_group_name_H-M 'P -1'
_atom_sites_solution_hydrogens geom
_audit_creation_date 2018-04-03
_audit_creation_method
;
Olex2 1.2
(compiled 2017.08.10 svn.r3458 for OlexSys, GUI svn.r5381)
;
_audit_update_record
;
2018-04-04 deposited with the CCDC.
2018-10-19 downloaded from the CCDC.
;
_cell_angle_alpha 71.213(3)
_cell_angle_beta 85.477(3)
_cell_angle_gamma 79.983(3)
_cell_formula_units_Z 2
_cell_length_a 9.7720(4)
_cell_length_b 11.2425(4)
_cell_length_c 11.6540(3)
_cell_measurement_reflns_used 3598
_cell_measurement_temperature 293(2)
_cell_measurement_theta_max 31.1780
_cell_measurement_theta_min 2.2080
_cell_volume 1193.28(8)
_computing_cell_refinement 'CrysAlisPro 1.171.38.43 (Rigaku OD, 2015)'
_computing_data_collection 'CrysAlisPro 1.171.38.43 (Rigaku OD, 2015)'
_computing_data_reduction 'CrysAlisPro 1.171.38.43 (Rigaku OD, 2015)'
_computing_molecular_graphics 'Olex2 (Dolomanov et al., 2009)'
_computing_publication_material 'Olex2 (Dolomanov et al., 2009)'
_computing_structure_refinement 'ShelXL (Sheldrick, 2015)'
_computing_structure_solution 'ShelXT (Sheldrick, 2015)'
_diffrn_ambient_temperature 293(2)
_diffrn_detector 'CCD plate'
_diffrn_detector_area_resol_mean 28.5714
_diffrn_detector_type 'Rigaku Saturn724+'
_diffrn_measured_fraction_theta_full 0.999
_diffrn_measured_fraction_theta_max 0.999
_diffrn_measurement_details
;
List of Runs (angles in degrees, time in seconds):

  # Type    Start    End  Width  t~exp~   \w     \q     \k     \f   Frames
#--------------------------------------------------------------------------
  1  \w   -110.00  25.00   0.50    8.00    --  -20.00   0.00 108.00  270
  2  \w   -110.00 -53.50   0.50    8.00    --  -20.00 -72.00 108.00  113
;
_diffrn_measurement_device 'abstract diffractometer'
_diffrn_measurement_device_type 'dtrek-CrysAlisPro-abstract goniometer imported rigaku-d*trek images'
_diffrn_measurement_method '\w scans'
_diffrn_measurement_specimen_support 'Mitegen 50um'
_diffrn_orient_matrix_type 'CrysAlisPro convention (1999,Acta A55,543-557)'
_diffrn_orient_matrix_UB_11 -0.0325108000
_diffrn_orient_matrix_UB_12 0.0636742000
_diffrn_orient_matrix_UB_13 -0.0086069000
_diffrn_orient_matrix_UB_21 -0.0094926000
_diffrn_orient_matrix_UB_22 -0.0136862000
_diffrn_orient_matrix_UB_23 0.0636497000
_diffrn_orient_matrix_UB_31 0.0654918000
_diffrn_orient_matrix_UB_32 0.0176673000
_diffrn_orient_matrix_UB_33 0.0031793000
_diffrn_radiation_monochromator graphite
_diffrn_radiation_probe x-ray
_diffrn_radiation_type MoK\a
_diffrn_radiation_wavelength 0.71073
_diffrn_reflns_av_R_equivalents 0.0721
_diffrn_reflns_av_unetI/netI 0.0708
_diffrn_reflns_Laue_measured_fraction_full 0.805
_diffrn_reflns_Laue_measured_fraction_max 0.805
_diffrn_reflns_limit_h_max 8
_diffrn_reflns_limit_h_min -10
_diffrn_reflns_limit_k_max 13
_diffrn_reflns_limit_k_min -11
_diffrn_reflns_limit_l_max 13
_diffrn_reflns_limit_l_min -13
_diffrn_reflns_number 4425
_diffrn_reflns_point_group_measured_fraction_full 0.805
_diffrn_reflns_point_group_measured_fraction_max 0.805
_diffrn_reflns_theta_full 24.993
_diffrn_reflns_theta_max 24.993
_diffrn_reflns_theta_min 1.846
_diffrn_source 'fine-focus sealed X-ray tube'
_diffrn_source_type 'Enhance (Mo) X-ray Source'
_exptl_absorpt_coefficient_mu 0.807
_exptl_absorpt_correction_T_max 1.00000
_exptl_absorpt_correction_T_min 0.21913
_exptl_absorpt_correction_type multi-scan
_exptl_absorpt_process_details
;
CrysAlisPro 1.171.38.43 (Rigaku Oxford Diffraction, 2015)
Empirical absorption correction using spherical harmonics,
 implemented in SCALE3 ABSPACK scaling algorithm.
;
_exptl_crystal_colour blue
_exptl_crystal_density_diffrn 1.522
_exptl_crystal_description block
_exptl_crystal_F_000 556
_exptl_crystal_recrystallization_method 'Re-crystallisation from solvent'
_exptl_crystal_size_max 0.302
_exptl_crystal_size_mid 0.102
_exptl_crystal_size_min 0.089
_refine_diff_density_max 0.933
_refine_diff_density_min -1.823
_refine_diff_density_rms 0.281
_refine_ls_extinction_method none
_refine_ls_goodness_of_fit_ref 1.086
_refine_ls_hydrogen_treatment constr
_refine_ls_matrix_type full
_refine_ls_number_parameters 295
_refine_ls_number_reflns 3383
_refine_ls_number_restraints 0
_refine_ls_restrained_S_all 1.086
_refine_ls_R_factor_all 0.0669
_refine_ls_R_factor_gt 0.0512
_refine_ls_shift/su_max 0.000
_refine_ls_shift/su_mean 0.000
_refine_ls_structure_factor_coef Fsqd
_refine_ls_weighting_details 'w=1/[\s^2^(Fo^2^)+(0.1222P)^2^+0.4633P] where P=(Fo^2^+2Fc^2^)/3'
_refine_ls_weighting_scheme calc
_refine_ls_wR_factor_gt 0.1424
_refine_ls_wR_factor_ref 0.1739
_reflns_Friedel_coverage 0.000
_reflns_number_gt 2988
_reflns_number_total 3383
_reflns_threshold_expression 'I > 2\s(I)'
_cod_data_source_file c8dt02940g2.cif
_cod_data_source_block 5b
_cod_depositor_comments 'Adding full bibliography for 7047833--7047841.cif.'
_cod_database_code 7047834
_shelx_shelxl_version_number 2017/1
_chemical_oxdiff_formula 'C40 H30 N2 O2 Cl1 Ru1'
_shelx_space_group_comment
;
The symmetry employed for this shelxl refinement is uniquely defined
by the following loop, which should always be used as a source of
symmetry information in preference to the above space-group names.
They are only intended as comments.
;
_reflns_odcompleteness_completeness 78.27
_reflns_odcompleteness_iscentric 1
_reflns_odcompleteness_theta 26.32
_olex2_refinement_description
;
1. Fixed Uiso
 At 1.2 times of:
  All C(H) groups
 At 1.5 times of:
  All C(H,H,H) groups
2.a Aromatic/amide H refined with riding coordinates:
 C7(H7), C8(H8), C10(H10), C19(H19), C11(H11), C14(H14)
2.b Idealised Me refined as rotating group:
 C1(H1A,H1B,H1C), C5(H5A,H5B,H5C), C17(H17A,H17B,H17C), C12(H12A,H12B,H12C),
 C16(H16A,H16B,H16C), C23(H23A,H23B,H23C)
;
_olex2_submission_special_instructions 'No special instructions were received'
_oxdiff_exptl_absorpt_empirical_details
;
Empirical correction (ABSPACK) includes:
- Absorption correction using spherical harmonics
- Frame scaling
;
_oxdiff_exptl_absorpt_empirical_full_max 2.312
_oxdiff_exptl_absorpt_empirical_full_min 0.496

loop_
_space_group_symop_operation_xyz
'x, y, z'
'-x, -y, -z'

loop_
_atom_site_label
_atom_site_type_symbol
_atom_site_fract_x
_atom_site_fract_y
_atom_site_fract_z
_atom_site_U_iso_or_equiv
_atom_site_adp_type
_atom_site_occupancy
_atom_site_site_symmetry_order
_atom_site_calc_flag
_atom_site_refinement_flags_posn
Ru1 Ru 0.72147(4) 0.82013(3) 0.52224(4) 0.0163(2) Uani 1 1 d .
Cl1 Cl 0.7722(2) 0.20642(14) 0.91726(15) 0.0407(5) Uani 1 1 d .
O3 O 0.7007(4) 0.9841(3) 0.5659(3) 0.0202(9) Uani 1 1 d .
O5 O 0.5562(4) 0.7799(4) 0.6389(3) 0.0202(9) Uani 1 1 d .
O4 O 0.8608(5) 0.7394(4) 0.6607(4) 0.0238(10) Uani 1 1 d .
O2 O 0.8824(4) 0.8620(3) 0.4060(4) 0.0204(9) Uani 1 1 d .
N1 N 0.7298(5) 0.6602(4) 0.4758(4) 0.0160(10) Uani 1 1 d .
O1 O 0.5982(6) 0.9080(4) 0.3838(4) 0.0377(12) Uani 1 1 d .
C7 C 0.8721(7) 0.4868(5) 0.6292(5) 0.0215(13) Uani 1 1 d .
H7 H 0.952261 0.519076 0.594258 0.026 Uiso 1 1 calc R
O6 O 0.6846(7) 0.6721(5) 0.1101(4) 0.0485(15) Uani 1 1 d .
C8 C 0.8803(7) 0.3818(5) 0.7304(6) 0.0268(15) Uani 1 1 d .
H8 H 0.966339 0.340992 0.762929 0.032 Uiso 1 1 calc R
C9 C 0.7600(7) 0.3364(5) 0.7842(5) 0.0250(15) Uani 1 1 d .
C1 C 0.5134(7) 0.9734(6) 0.1821(5) 0.0295(16) Uani 1 1 d .
H1A H 0.428046 1.004609 0.216956 0.044 Uiso 1 1 calc GR
H1B H 0.493670 0.930206 0.127835 0.044 Uiso 1 1 calc GR
H1C H 0.560347 1.043430 0.138065 0.044 Uiso 1 1 calc GR
C2 C 0.6056(6) 0.8815(5) 0.2822(5) 0.0183(13) Uani 1 1 d .
C20 C 0.5654(7) 0.7235(5) 0.7539(5) 0.0234(14) Uani 1 1 d .
C4 C 0.7240(6) 0.6564(5) 0.3654(5) 0.0177(12) Uani 1 1 d .
C15 C 0.7596(7) 1.0790(5) 0.5021(6) 0.0236(14) Uani 1 1 d .
C6 C 0.7435(6) 0.5451(5) 0.5789(5) 0.0163(12) Uani 1 1 d .
C10 C 0.6313(7) 0.3922(5) 0.7356(5) 0.0239(14) Uani 1 1 d .
H10 H 0.551041 0.360407 0.771211 0.029 Uiso 1 1 calc R
C3 C 0.6802(6) 0.7674(5) 0.2661(5) 0.0190(13) Uani 1 1 d .
C5 C 0.7611(7) 0.5288(5) 0.3438(5) 0.0223(13) Uani 1 1 d .
H5A H 0.807482 0.467833 0.413171 0.033 Uiso 1 1 calc GR
H5B H 0.821413 0.536882 0.273531 0.033 Uiso 1 1 calc GR
H5C H 0.677830 0.500765 0.331068 0.033 Uiso 1 1 calc GR
C17 C 0.9432(8) 0.6403(6) 0.8596(6) 0.0353(17) Uani 1 1 d .
H17A H 0.980506 0.555409 0.859903 0.053 Uiso 1 1 calc GR
H17B H 0.909728 0.638934 0.939610 0.053 Uiso 1 1 calc GR
H17C H 1.014529 0.692948 0.834493 0.053 Uiso 1 1 calc GR
C12 C 1.0151(7) 0.9953(6) 0.2620(6) 0.0300(15) Uani 1 1 d .
H12A H 1.060983 0.914199 0.257181 0.045 Uiso 1 1 calc GR
H12B H 1.082362 1.041341 0.276592 0.045 Uiso 1 1 calc GR
H12C H 0.970048 1.042909 0.186984 0.045 Uiso 1 1 calc GR
C16 C 0.7192(7) 1.1987(5) 0.5338(6) 0.0314(16) Uani 1 1 d .
H16A H 0.634410 1.244660 0.494500 0.047 Uiso 1 1 calc GR
H16B H 0.791493 1.250182 0.507301 0.047 Uiso 1 1 calc GR
H16C H 0.705656 1.178572 0.620033 0.047 Uiso 1 1 calc GR
C22 C 0.7076(7) 0.7604(5) 0.1407(5) 0.0254(14) Uani 1 1 d .
C21 C 0.4299(8) 0.6998(7) 0.8200(6) 0.0377(17) Uani 1 1 d .
C13 C 0.9108(7) 0.9760(6) 0.3619(5) 0.0254(14) Uani 1 1 d .
C19 C 0.6883(7) 0.6866(6) 0.8187(6) 0.0291(15) Uani 1 1 d .
H19 H 0.678381 0.653663 0.902536 0.035 Uiso 1 1 calc R
C18 C 0.8251(7) 0.6932(5) 0.7728(5) 0.0238(14) Uani 1 1 d .
C11 C 0.6254(6) 0.4963(5) 0.6327(6) 0.0219(14) Uani 1 1 d .
H11 H 0.539597 0.534802 0.598414 0.026 Uiso 1 1 calc R
C23 C 0.7741(7) 0.8641(6) 0.0491(6) 0.0324(15) Uani 1 1 d .
H23A H 0.871967 0.835311 0.042420 0.049 Uiso 1 1 calc GR
H23B H 0.760106 0.938366 0.074930 0.049 Uiso 1 1 calc GR
H23C H 0.732732 0.884652 -0.028276 0.049 Uiso 1 1 calc GR
C14 C 0.8537(7) 1.0786(5) 0.4042(6) 0.0279(15) Uani 1 1 d .
H14 H 0.881867 1.156250 0.362041 0.033 Uiso 1 1 calc R

loop_
_atom_site_aniso_label
_atom_site_aniso_U_11
_atom_site_aniso_U_22
_atom_site_aniso_U_33
_atom_site_aniso_U_23
_atom_site_aniso_U_13
_atom_site_aniso_U_12
Ru1 0.0252(4) 0.0123(3) 0.0102(3) -0.00200(19) -0.0037(2) -0.0015(2)
Cl1 0.0594(12) 0.0233(8) 0.0240(9) 0.0088(6) 0.0059(8) -0.0003(7)
O3 0.033(3) 0.0162(19) 0.011(2) -0.0023(15) -0.0080(18) -0.0021(17)
O5 0.028(2) 0.023(2) 0.0080(19) -0.0032(15) 0.0005(17) -0.0048(18)
O4 0.035(3) 0.018(2) 0.019(2) -0.0027(16) -0.0109(19) -0.0048(18)
O2 0.024(2) 0.0157(19) 0.021(2) -0.0035(16) -0.0055(18) -0.0036(17)
N1 0.022(3) 0.012(2) 0.012(2) -0.0003(17) -0.005(2) -0.0010(19)
O1 0.057(4) 0.036(3) 0.019(2) -0.0054(19) -0.005(2) -0.009(2)
C7 0.022(3) 0.022(3) 0.020(3) -0.005(2) -0.003(3) -0.004(2)
O6 0.093(5) 0.037(3) 0.022(3) -0.013(2) 0.002(3) -0.021(3)
C8 0.030(4) 0.020(3) 0.023(3) 0.000(2) -0.004(3) 0.000(3)
C9 0.042(4) 0.011(3) 0.019(3) -0.002(2) 0.002(3) -0.001(3)
C1 0.046(4) 0.025(3) 0.012(3) -0.004(2) -0.012(3) 0.009(3)
C2 0.025(3) 0.018(3) 0.011(3) -0.001(2) -0.001(2) -0.008(2)
C20 0.038(4) 0.017(3) 0.016(3) -0.008(2) 0.001(3) -0.001(3)
C4 0.016(3) 0.021(3) 0.019(3) -0.008(2) -0.004(2) -0.006(2)
C15 0.029(4) 0.018(3) 0.021(3) -0.001(2) -0.009(3) -0.001(3)
C6 0.018(3) 0.012(2) 0.018(3) -0.004(2) -0.001(2) -0.003(2)
C10 0.033(4) 0.019(3) 0.019(3) -0.007(2) 0.008(3) -0.008(3)
C3 0.023(3) 0.017(3) 0.017(3) -0.002(2) -0.003(3) -0.008(2)
C5 0.026(3) 0.018(3) 0.021(3) -0.004(2) -0.006(3) -0.001(2)
C17 0.050(5) 0.036(4) 0.018(3) -0.007(3) -0.014(3) 0.001(3)
C12 0.032(4) 0.036(3) 0.023(3) -0.006(3) 0.005(3) -0.016(3)
C16 0.042(4) 0.019(3) 0.037(4) -0.011(3) -0.007(3) -0.007(3)
C22 0.040(4) 0.022(3) 0.013(3) -0.006(2) -0.001(3) -0.002(3)
C21 0.036(4) 0.056(4) 0.019(4) -0.008(3) 0.012(3) -0.014(3)
C13 0.028(4) 0.028(3) 0.016(3) 0.000(2) -0.001(3) -0.006(3)
C19 0.041(4) 0.031(3) 0.015(3) -0.008(2) -0.001(3) -0.006(3)
C18 0.039(4) 0.016(3) 0.016(3) -0.005(2) -0.009(3) 0.000(3)
C11 0.023(4) 0.015(3) 0.027(3) -0.004(2) -0.003(3) -0.005(2)
C23 0.038(4) 0.033(3) 0.022(3) -0.005(3) 0.001(3) -0.004(3)
C14 0.032(4) 0.016(3) 0.036(4) -0.008(2) 0.000(3) -0.005(3)

loop_
_atom_type_symbol
_atom_type_description
_atom_type_scat_dispersion_real
_atom_type_scat_dispersion_imag
_atom_type_scat_source
C C 0.0033 0.0016 'International Tables Vol C Tables 4.2.6.8 and 6.1.1.4'
H H 0.0000 0.0000 'International Tables Vol C Tables 4.2.6.8 and 6.1.1.4'
Cl Cl 0.1484 0.1585 'International Tables Vol C Tables 4.2.6.8 and 6.1.1.4'
N N 0.0061 0.0033 'International Tables Vol C Tables 4.2.6.8 and 6.1.1.4'
O O 0.0106 0.0060 'International Tables Vol C Tables 4.2.6.8 and 6.1.1.4'
Ru Ru -1.2594 0.8363 'International Tables Vol C Tables 4.2.6.8 and 6.1.1.4'

loop_
_geom_angle_atom_site_label_1
_geom_angle_atom_site_label_2
_geom_angle_atom_site_label_3
_geom_angle
O3 Ru1 O5 85.44(16)
O3 Ru1 O4 87.57(16)
O5 Ru1 O4 91.90(17)
O2 Ru1 O3 94.16(16)
O2 Ru1 O5 179.17(14)
O2 Ru1 O4 88.81(17)
O2 Ru1 N1 87.78(18)
N1 Ru1 O3 176.49(16)
N1 Ru1 O5 92.58(18)
N1 Ru1 O4 95.40(17)
O1 Ru1 O3 89.94(17)
O1 Ru1 O5 91.88(19)
O1 Ru1 O4 175.29(17)
O1 Ru1 O2 87.39(19)
O1 Ru1 N1 87.23(19)
C15 O3 Ru1 121.9(4)
C20 O5 Ru1 124.8(4)
C18 O4 Ru1 123.9(4)
C13 O2 Ru1 122.2(4)
C4 N1 Ru1 125.4(4)
C4 N1 C6 121.4(5)
C6 N1 Ru1 113.2(3)
C2 O1 Ru1 125.2(4)
C8 C7 H7 120.1
C8 C7 C6 119.8(6)
C6 C7 H7 120.1
C7 C8 H8 120.1
C7 C8 C9 119.8(6)
C9 C8 H8 120.1
C8 C9 Cl1 119.0(5)
C10 C9 Cl1 119.6(5)
C10 C9 C8 121.4(5)
H1A C1 H1B 109.5
H1A C1 H1C 109.5
H1B C1 H1C 109.5
C2 C1 H1A 109.5
C2 C1 H1B 109.5
C2 C1 H1C 109.5
O1 C2 C1 115.9(5)
O1 C2 C3 124.1(5)
C3 C2 C1 119.6(5)
O5 C20 C21 115.1(5)
O5 C20 C19 125.4(6)
C19 C20 C21 119.5(5)
N1 C4 C3 122.3(5)
N1 C4 C5 118.3(5)
C3 C4 C5 119.3(5)
O3 C15 C16 116.0(5)
O3 C15 C14 125.2(5)
C14 C15 C16 118.7(5)
C7 C6 N1 121.4(5)
C11 C6 N1 119.3(5)
C11 C6 C7 119.2(5)
C9 C10 H10 121.0
C11 C10 C9 117.9(6)
C11 C10 H10 121.0
C2 C3 C4 122.8(5)
C2 C3 C22 118.8(5)
C4 C3 C22 118.3(5)
C4 C5 H5A 109.5
C4 C5 H5B 109.5
C4 C5 H5C 109.5
H5A C5 H5B 109.5
H5A C5 H5C 109.5
H5B C5 H5C 109.5
H17A C17 H17B 109.5
H17A C17 H17C 109.5
H17B C17 H17C 109.5
C18 C17 H17A 109.5
C18 C17 H17B 109.5
C18 C17 H17C 109.5
H12A C12 H12B 109.5
H12A C12 H12C 109.5
H12B C12 H12C 109.5
C13 C12 H12A 109.5
C13 C12 H12B 109.5
C13 C12 H12C 109.5
C15 C16 H16A 109.5
C15 C16 H16B 109.5
C15 C16 H16C 109.5
H16A C16 H16B 109.5
H16A C16 H16C 109.5
H16B C16 H16C 109.5
O6 C22 C3 123.2(5)
O6 C22 C23 118.4(6)
C3 C22 C23 118.4(5)
O2 C13 C12 115.4(5)
O2 C13 C14 125.2(6)
C14 C13 C12 119.3(6)
C20 C19 H19 116.0
C20 C19 C18 127.9(6)
C18 C19 H19 116.0
O4 C18 C17 115.4(6)
O4 C18 C19 125.8(6)
C19 C18 C17 118.8(6)
C6 C11 H11 119.1
C10 C11 C6 121.8(6)
C10 C11 H11 119.1
C22 C23 H23A 109.5
C22 C23 H23B 109.5
C22 C23 H23C 109.5
H23A C23 H23B 109.5
H23A C23 H23C 109.5
H23B C23 H23C 109.5
C15 C14 C13 128.5(6)
C15 C14 H14 115.8
C13 C14 H14 115.8

loop_
_geom_bond_atom_site_label_1
_geom_bond_atom_site_label_2
_geom_bond_distance
Ru1 O3 2.038(4)
Ru1 O5 2.043(4)
Ru1 O4 2.063(4)
Ru1 O2 2.010(4)
Ru1 N1 2.025(4)
Ru1 O1 1.974(5)
Cl1 C9 1.750(6)
O3 C15 1.288(7)
O5 C20 1.288(7)
O4 C18 1.285(7)
O2 C13 1.289(7)
N1 C4 1.307(7)
N1 C6 1.449(6)
O1 C2 1.305(7)
C7 H7 0.9300
C7 C8 1.370(8)
C7 C6 1.390(8)
O6 C22 1.217(8)
C8 H8 0.9300
C8 C9 1.387(9)
C9 C10 1.380(9)
C1 H1A 0.9600
C1 H1B 0.9600
C1 H1C 0.9600
C1 C2 1.518(8)
C2 C3 1.421(8)
C20 C21 1.499(9)
C20 C19 1.398(9)
C4 C3 1.429(8)
C4 C5 1.513(8)
C15 C16 1.489(8)
C15 C14 1.408(9)
C6 C11 1.383(8)
C10 H10 0.9300
C10 C11 1.376(8)
C3 C22 1.490(8)
C5 H5A 0.9600
C5 H5B 0.9600
C5 H5C 0.9600
C17 H17A 0.9600
C17 H17B 0.9600
C17 H17C 0.9600
C17 C18 1.505(9)
C12 H12A 0.9600
C12 H12B 0.9600
C12 H12C 0.9600
C12 C13 1.472(9)
C16 H16A 0.9600
C16 H16B 0.9600
C16 H16C 0.9600
C22 C23 1.508(9)
C13 C14 1.409(9)
C19 H19 0.9300
C19 C18 1.405(9)
C11 H11 0.9300
C23 H23A 0.9600
C23 H23B 0.9600
C23 H23C 0.9600
C14 H14 0.9300

loop_
_geom_torsion_atom_site_label_1
_geom_torsion_atom_site_label_2
_geom_torsion_atom_site_label_3
_geom_torsion_atom_site_label_4
_geom_torsion
Ru1 O3 C15 C16 171.5(4)
Ru1 O3 C15 C14 -6.3(9)
Ru1 O5 C20 C21 -177.7(4)
Ru1 O5 C20 C19 3.5(8)
Ru1 O4 C18 C17 -179.2(4)
Ru1 O4 C18 C19 2.0(8)
Ru1 O2 C13 C12 -169.4(4)
Ru1 O2 C13 C14 12.7(9)
Ru1 N1 C4 C3 -14.3(8)
Ru1 N1 C4 C5 167.6(4)
Ru1 N1 C6 C7 -82.4(6)
Ru1 N1 C6 C11 93.9(5)
Ru1 O1 C2 C1 -171.7(4)
Ru1 O1 C2 C3 15.8(9)
Cl1 C9 C10 C11 178.3(4)
O3 C15 C14 C13 -5.4(12)
O5 C20 C19 C18 -5.6(10)
O2 C13 C14 C15 1.8(12)
N1 C4 C3 C2 -17.3(9)
N1 C4 C3 C22 166.1(6)
N1 C6 C11 C10 -175.7(5)
O1 C2 C3 C4 17.0(9)
O1 C2 C3 C22 -166.4(6)
C7 C8 C9 Cl1 -177.2(5)
C7 C8 C9 C10 2.3(9)
C7 C6 C11 C10 0.7(9)
C8 C7 C6 N1 176.7(5)
C8 C7 C6 C11 0.4(9)
C8 C9 C10 C11 -1.2(9)
C9 C10 C11 C6 -0.3(9)
C1 C2 C3 C4 -155.2(6)
C1 C2 C3 C22 21.4(8)
C2 C3 C22 O6 -131.1(7)
C2 C3 C22 C23 52.3(8)
C20 C19 C18 O4 2.5(10)
C20 C19 C18 C17 -176.3(6)
C4 N1 C6 C7 97.5(7)
C4 N1 C6 C11 -86.2(7)
C4 C3 C22 O6 45.6(9)
C4 C3 C22 C23 -130.9(6)
C6 N1 C4 C3 165.8(5)
C6 N1 C4 C5 -12.3(8)
C6 C7 C8 C9 -1.9(9)
C5 C4 C3 C2 160.8(5)
C5 C4 C3 C22 -15.8(8)
C12 C13 C14 C15 -176.1(7)
C16 C15 C14 C13 176.9(6)
C21 C20 C19 C18 175.6(6)
